data_7228742
loop_
_publ_author_name
'Li, Li Li'
'Wang, Hui'
'Wang, Weizhou'
'Jin, Wei Jun'

_publ_section_title
;
 Interactions between haloperfluorobenzenes and fluoranthene in
 luminescent cocrystals from \p--hole&#x00B7;&#x00B7;&#x00B7;\p to
 \s--hole&#x00B7;&#x00B7;&#x00B7;\p bonds
;
_journal_name_full CrystEngComm
_journal_paper_doi 10.1039/C7CE00950J
_journal_year 2017
_chemical_formula_moiety 'Br2 C6 F4, C16 H10'
_chemical_formula_sum 'C22 H10 Br2 F4'
_chemical_formula_weight 510.12
_chemical_name_systematic 14DBrPB-FA
_space_group_crystal_system triclinic
_space_group_IT_number 2
_space_group_name_Hall '-P 1'
_space_group_name_H-M_alt 'P -1'
_symmetry_space_group_name_Hall '-P 1'
_symmetry_space_group_name_H-M 'P -1'
_atom_sites_solution_hydrogens geom
_audit_creation_date 2016-11-23
_audit_creation_method
;
Olex2 1.2
(compiled 2015.09.30 svn.r3233 for OlexSys, GUI svn.r5103)
;
_audit_update_record
;
2017-07-20 deposited with the CCDC.
2017-07-24 downloaded from the CCDC.
;
_cell_angle_alpha 90.772(6)
_cell_angle_beta 92.296(6)
_cell_angle_gamma 91.587(5)
_cell_formula_units_Z 2
_cell_length_a 7.2059(5)
_cell_length_b 8.3166(5)
_cell_length_c 14.8296(12)
_cell_measurement_reflns_used 2113
_cell_measurement_temperature 150.00(10)
_cell_measurement_theta_max 27.5500
_cell_measurement_theta_min 3.6880
_cell_volume 887.57(11)
_computing_cell_refinement 'CrysAlisPro 1.171.39.6a (Rigaku OD, 2015)'
_computing_data_collection 'CrysAlisPro 1.171.39.6a (Rigaku OD, 2015)'
_computing_data_reduction 'CrysAlisPro 1.171.39.6a (Rigaku OD, 2015)'
_computing_molecular_graphics 'Olex2 (Dolomanov et al., 2009)'
_computing_publication_material 'Olex2 (Dolomanov et al., 2009)'
_computing_structure_refinement 'ShelXL (Sheldrick, 2015)'
_computing_structure_solution 'ShelXT (Sheldrick, 2015)'
_diffrn_ambient_environment N~2~
_diffrn_ambient_temperature 150.00(10)
_diffrn_detector 'CCD plate'
_diffrn_detector_area_resol_mean 5.3127
_diffrn_detector_type AtlasS2
_diffrn_measured_fraction_theta_full 0.998
_diffrn_measured_fraction_theta_max 0.814
_diffrn_measurement_details
;
List of Runs (angles in degrees, time in seconds):

  # Type    Start    End  Width  t~exp~   \w     \q     \k     \f   Frames
#--------------------------------------------------------------------------
  1  \w    -63.00  43.00   1.00    1.00    --   12.76 -77.00 -90.00  106
  2  \w     -7.00  28.00   1.00    1.00    --  -11.04 -99.00  30.00   35
  3  \w    -12.00  54.00   1.00    1.00    --   12.76 -99.00  30.00   66
  4  \w    -57.00  40.00   1.00    1.00    --   12.76 -57.00 150.00   97
;
_diffrn_measurement_device 'four-circle diffractometer'
_diffrn_measurement_device_type 'SuperNova, Dual, Cu at home/near, AtlasS2'
_diffrn_measurement_method '\w scans'
_diffrn_orient_matrix_type 'CrysAlisPro convention (1999,Acta A55,543-557)'
_diffrn_orient_matrix_UB_11 0.0186885000
_diffrn_orient_matrix_UB_12 0.0151971000
_diffrn_orient_matrix_UB_13 0.0467078000
_diffrn_orient_matrix_UB_21 -0.0772831000
_diffrn_orient_matrix_UB_22 -0.0501430000
_diffrn_orient_matrix_UB_23 0.0103132000
_diffrn_orient_matrix_UB_31 0.0582279000
_diffrn_orient_matrix_UB_32 -0.0673479000
_diffrn_orient_matrix_UB_33 0.0019749000
_diffrn_radiation_monochromator mirror
_diffrn_radiation_probe x-ray
_diffrn_radiation_type MoK\a
_diffrn_radiation_wavelength 0.71073
_diffrn_reflns_av_R_equivalents 0.0474
_diffrn_reflns_av_unetI/netI 0.0959
_diffrn_reflns_Laue_measured_fraction_full 0.998
_diffrn_reflns_Laue_measured_fraction_max 0.814
_diffrn_reflns_limit_h_max 9
_diffrn_reflns_limit_h_min -8
_diffrn_reflns_limit_k_max 10
_diffrn_reflns_limit_k_min -11
_diffrn_reflns_limit_l_max 20
_diffrn_reflns_limit_l_min -20
_diffrn_reflns_number 7250
_diffrn_reflns_point_group_measured_fraction_full 0.998
_diffrn_reflns_point_group_measured_fraction_max 0.814
_diffrn_reflns_theta_full 25.242
_diffrn_reflns_theta_max 29.906
_diffrn_reflns_theta_min 3.657
_diffrn_source 'micro-focus sealed X-ray tube'
_diffrn_source_type 'SuperNova (Mo) X-ray Source'
_exptl_absorpt_coefficient_mu 4.612
_exptl_absorpt_correction_T_max 1.00000
_exptl_absorpt_correction_T_min 0.53694
_exptl_absorpt_correction_type multi-scan
_exptl_absorpt_process_details
;
CrysAlisPro 1.171.39.6a (Rigaku Oxford Diffraction, 2015)
Empirical absorption correction using spherical harmonics,
 implemented in SCALE3 ABSPACK scaling algorithm.
;
_exptl_crystal_colour colourless
_exptl_crystal_colour_primary colourless
_exptl_crystal_density_diffrn 1.909
_exptl_crystal_description block
_exptl_crystal_F_000 496
_exptl_crystal_size_max 0.35
_exptl_crystal_size_mid 0.3
_exptl_crystal_size_min 0.2
_refine_diff_density_max 0.587
_refine_diff_density_min -0.659
_refine_diff_density_rms 0.133
_refine_ls_extinction_method none
_refine_ls_goodness_of_fit_ref 0.985
_refine_ls_hydrogen_treatment constr
_refine_ls_matrix_type full
_refine_ls_number_parameters 253
_refine_ls_number_reflns 4178
_refine_ls_number_restraints 0
_refine_ls_restrained_S_all 0.985
_refine_ls_R_factor_all 0.0786
_refine_ls_R_factor_gt 0.0489
_refine_ls_shift/su_max 0.001
_refine_ls_shift/su_mean 0.000
_refine_ls_structure_factor_coef Fsqd
_refine_ls_weighting_details 'w=1/[\s^2^(Fo^2^)+(0.0197P)^2^] where P=(Fo^2^+2Fc^2^)/3'
_refine_ls_weighting_scheme calc
_refine_ls_wR_factor_gt 0.0829
_refine_ls_wR_factor_ref 0.0980
_reflns_Friedel_coverage 0.000
_reflns_number_gt 2946
_reflns_number_total 4178
_reflns_threshold_expression 'I > 2\s(I)'
_cod_data_source_file c7ce00950j2.cif
_cod_data_source_block 20161116c
_cod_database_code 7228742
_shelx_space_group_comment
;
The symmetry employed for this shelxl refinement is uniquely defined
by the following loop, which should always be used as a source of
symmetry information in preference to the above space-group names.
They are only intended as comments.
;
_reflns_odcompleteness_completeness 99.78
_reflns_odcompleteness_iscentric 1
_reflns_odcompleteness_theta 26.32
_olex2_refinement_description
;
1. Fixed Uiso
 At 1.2 times of:
  All C(H) groups
2.a Aromatic/amide H refined with riding coordinates:
 C15(H15), C11(H11), C14(H14), C16(H16), C20(H20), C8(H8), C22(H22), C10(H10),
 C21(H21), C9(H9)
;
_shelx_shelxl_version_number 2014/7
_olex2_submission_special_instructions 'No special instructions were received'
_oxdiff_exptl_absorpt_empirical_details
;
Empirical correction (ABSPACK) includes:
- Absorption correction using spherical harmonics
- Frame scaling
;
_oxdiff_exptl_absorpt_empirical_full_max 1.365
_oxdiff_exptl_absorpt_empirical_full_min 0.761

loop_
_space_group_symop_operation_xyz
'x, y, z'
'-x, -y, -z'

loop_
_atom_site_label
_atom_site_type_symbol
_atom_site_fract_x
_atom_site_fract_y
_atom_site_fract_z
_atom_site_U_iso_or_equiv
_atom_site_adp_type
_atom_site_occupancy
_atom_site_site_symmetry_order
_atom_site_calc_flag
_atom_site_refinement_flags_posn
Br1 Br 0.98650(6) 1.03117(5) 0.13282(3) 0.02861(14) Uani 1 1 d .
Br2 Br 0.97255(6) 0.36886(5) 0.36304(3) 0.02881(14) Uani 1 1 d .
F2 F 1.1264(3) 0.7009(3) 0.41930(15) 0.0276(6) Uani 1 1 d .
F3 F 0.8572(3) 0.4203(3) 0.16531(17) 0.0268(6) Uani 1 1 d .
F4 F 0.8645(3) 0.6914(3) 0.07110(16) 0.0269(6) Uani 1 1 d .
F1 F 1.1313(3) 0.9734(3) 0.32501(17) 0.0277(6) Uani 1 1 d .
C1 C 0.9952(5) 0.8389(4) 0.1965(3) 0.0173(9) Uani 1 1 d .
C3 C 1.0609(5) 0.6973(5) 0.3335(3) 0.0173(9) Uani 1 1 d .
C5 C 0.9253(5) 0.5557(4) 0.2063(3) 0.0168(9) Uani 1 1 d .
C4 C 0.9883(5) 0.5554(4) 0.2953(3) 0.0167(9) Uani 1 1 d .
C6 C 0.9290(5) 0.6953(5) 0.1571(3) 0.0174(9) Uani 1 1 d .
C13 C 0.4963(5) 0.5672(4) 0.2926(3) 0.0149(8) Uani 1 1 d .
C12 C 0.5728(5) 0.6992(4) 0.3520(3) 0.0160(9) Uani 1 1 d .
C15 C 0.3814(5) 0.3180(5) 0.2275(3) 0.0215(10) Uani 1 1 d .
H15 H 0.3560 0.2086 0.2341 0.026 Uiso 1 1 calc R
C2 C 1.0628(5) 0.8360(4) 0.2847(3) 0.0191(9) Uani 1 1 d .
C11 C 0.6379(5) 0.7008(5) 0.4417(3) 0.0203(9) Uani 1 1 d .
H11 H 0.6374 0.6072 0.4753 0.024 Uiso 1 1 calc R
C7 C 0.5770(5) 0.8424(4) 0.3011(3) 0.0150(8) Uani 1 1 d .
C19 C 0.5022(5) 0.8044(4) 0.2095(3) 0.0158(9) Uani 1 1 d .
C14 C 0.4582(5) 0.4068(4) 0.3026(3) 0.0188(9) Uani 1 1 d .
H14 H 0.4823 0.3572 0.3575 0.023 Uiso 1 1 calc R
C16 C 0.3429(5) 0.3853(5) 0.1454(3) 0.0208(9) Uani 1 1 d .
H16 H 0.2915 0.3222 0.0980 0.025 Uiso 1 1 calc R
C20 C 0.4696(5) 0.8883(5) 0.1320(3) 0.0205(9) Uani 1 1 d .
H20 H 0.4971 0.9981 0.1301 0.025 Uiso 1 1 calc R
C18 C 0.4564(5) 0.6361(4) 0.2080(3) 0.0163(9) Uani 1 1 d .
C8 C 0.6464(5) 0.9856(4) 0.3403(3) 0.0177(9) Uani 1 1 d .
H8 H 0.6514 1.0794 0.3070 0.021 Uiso 1 1 calc R
C17 C 0.3815(5) 0.5526(5) 0.1324(3) 0.0175(9) Uani 1 1 d .
C22 C 0.3508(5) 0.6435(5) 0.0532(3) 0.0210(9) Uani 1 1 d .
H22 H 0.3021 0.5935 0.0006 0.025 Uiso 1 1 calc R
C10 C 0.7040(6) 0.8467(5) 0.4798(3) 0.0242(10) Uani 1 1 d .
H10 H 0.7461 0.8500 0.5399 0.029 Uiso 1 1 calc R
C21 C 0.3930(6) 0.8047(5) 0.0545(3) 0.0246(10) Uani 1 1 d .
H21 H 0.3704 0.8625 0.0021 0.030 Uiso 1 1 calc R
C9 C 0.7083(6) 0.9861(5) 0.4305(3) 0.0244(10) Uani 1 1 d .
H9 H 0.7530 1.0816 0.4578 0.029 Uiso 1 1 calc R

loop_
_atom_site_aniso_label
_atom_site_aniso_U_11
_atom_site_aniso_U_22
_atom_site_aniso_U_33
_atom_site_aniso_U_23
_atom_site_aniso_U_13
_atom_site_aniso_U_12
Br1 0.0306(3) 0.0191(2) 0.0359(3) 0.0081(2) -0.0035(2) -0.00007(18)
Br2 0.0288(3) 0.0256(2) 0.0325(3) 0.0128(2) 0.0022(2) 0.00226(18)
F2 0.0329(14) 0.0385(15) 0.0105(13) -0.0023(11) -0.0079(11) -0.0012(11)
F3 0.0311(14) 0.0168(12) 0.0315(15) -0.0098(11) -0.0067(12) -0.0041(10)
F4 0.0357(15) 0.0288(13) 0.0152(14) -0.0048(11) -0.0084(11) -0.0017(11)
F1 0.0309(14) 0.0222(13) 0.0286(15) -0.0125(11) -0.0056(12) -0.0076(10)
C1 0.018(2) 0.018(2) 0.017(2) 0.0006(18) -0.0021(17) 0.0044(16)
C3 0.017(2) 0.027(2) 0.007(2) -0.0033(18) -0.0005(16) 0.0011(17)
C5 0.019(2) 0.014(2) 0.016(2) -0.0052(18) -0.0026(17) -0.0014(16)
C4 0.021(2) 0.016(2) 0.014(2) -0.0014(18) 0.0011(17) 0.0006(16)
C6 0.017(2) 0.024(2) 0.011(2) -0.0071(18) -0.0030(17) 0.0007(16)
C13 0.014(2) 0.020(2) 0.011(2) -0.0037(18) 0.0011(16) 0.0026(16)
C12 0.015(2) 0.018(2) 0.015(2) -0.0009(18) 0.0009(17) 0.0026(15)
C15 0.022(2) 0.013(2) 0.030(3) -0.0052(19) 0.005(2) -0.0012(16)
C2 0.019(2) 0.016(2) 0.021(2) -0.0102(19) 0.0001(18) -0.0032(16)
C11 0.024(2) 0.019(2) 0.018(2) -0.0042(19) -0.0019(19) 0.0024(17)
C7 0.012(2) 0.018(2) 0.015(2) -0.0056(17) 0.0016(17) 0.0006(15)
C19 0.012(2) 0.017(2) 0.018(2) -0.0019(18) 0.0021(17) -0.0027(15)
C14 0.024(2) 0.018(2) 0.015(2) 0.0011(18) -0.0005(18) 0.0003(17)
C16 0.018(2) 0.021(2) 0.022(2) -0.0125(19) 0.0005(18) -0.0048(17)
C20 0.025(2) 0.019(2) 0.018(2) 0.0015(19) 0.0011(19) 0.0028(17)
C18 0.013(2) 0.018(2) 0.018(2) -0.0019(18) 0.0017(17) 0.0015(15)
C8 0.022(2) 0.0140(19) 0.017(2) -0.0002(18) -0.0004(18) 0.0020(16)
C17 0.017(2) 0.024(2) 0.011(2) -0.0044(18) 0.0017(17) -0.0005(17)
C22 0.019(2) 0.033(2) 0.011(2) -0.0047(19) -0.0012(17) -0.0013(18)
C10 0.024(2) 0.031(2) 0.018(2) -0.008(2) -0.0031(19) 0.0020(19)
C21 0.025(2) 0.035(3) 0.014(2) 0.006(2) -0.0011(19) 0.0057(19)
C9 0.028(2) 0.018(2) 0.026(3) -0.012(2) -0.003(2) -0.0003(18)

loop_
_atom_type_symbol
_atom_type_description
_atom_type_scat_dispersion_real
_atom_type_scat_dispersion_imag
_atom_type_scat_source
C C 0.0033 0.0016 'International Tables Vol C Tables 4.2.6.8 and 6.1.1.4'
H H 0.0000 0.0000 'International Tables Vol C Tables 4.2.6.8 and 6.1.1.4'
Br Br -0.2901 2.4595 'International Tables Vol C Tables 4.2.6.8 and 6.1.1.4'
F F 0.0171 0.0103 'International Tables Vol C Tables 4.2.6.8 and 6.1.1.4'

loop_
_geom_angle_atom_site_label_1
_geom_angle_atom_site_label_2
_geom_angle_atom_site_label_3
_geom_angle
C6 C1 Br1 120.9(3)
C2 C1 Br1 121.1(3)
C2 C1 C6 117.9(4)
F2 C3 C4 120.1(4)
F2 C3 C2 119.5(4)
C2 C3 C4 120.4(4)
F3 C5 C4 120.9(3)
F3 C5 C6 118.1(4)
C4 C5 C6 120.9(4)
C3 C4 Br2 120.8(3)
C5 C4 Br2 120.7(3)
C5 C4 C3 118.5(4)
F4 C6 C1 120.2(4)
F4 C6 C5 119.3(3)
C5 C6 C1 120.5(4)
C14 C13 C12 135.4(4)
C14 C13 C18 118.4(4)
C18 C13 C12 106.3(3)
C11 C12 C13 131.5(4)
C11 C12 C7 120.3(4)
C7 C12 C13 108.2(3)
C14 C15 H15 118.5
C16 C15 H15 118.5
C16 C15 C14 123.1(4)
F1 C2 C1 119.7(3)
F1 C2 C3 118.7(4)
C3 C2 C1 121.6(4)
C12 C11 H11 120.9
C12 C11 C10 118.2(4)
C10 C11 H11 120.9
C12 C7 C19 108.3(3)
C8 C7 C12 120.3(4)
C8 C7 C19 131.4(4)
C20 C19 C7 136.1(4)
C20 C19 C18 117.9(4)
C18 C19 C7 106.1(3)
C13 C14 C15 118.4(4)
C13 C14 H14 120.8
C15 C14 H14 120.8
C15 C16 H16 120.0
C15 C16 C17 120.0(4)
C17 C16 H16 120.0
C19 C20 H20 120.6
C19 C20 C21 118.8(4)
C21 C20 H20 120.6
C13 C18 C19 111.2(3)
C17 C18 C13 124.9(4)
C17 C18 C19 123.9(4)
C7 C8 H8 120.6
C7 C8 C9 118.8(4)
C9 C8 H8 120.6
C18 C17 C16 115.2(4)
C18 C17 C22 116.6(4)
C22 C17 C16 128.2(4)
C17 C22 H22 120.1
C21 C22 C17 119.7(4)
C21 C22 H22 120.1
C11 C10 H10 119.2
C9 C10 C11 121.7(4)
C9 C10 H10 119.2
C20 C21 H21 118.4
C22 C21 C20 123.1(4)
C22 C21 H21 118.4
C8 C9 H9 119.6
C10 C9 C8 120.7(4)
C10 C9 H9 119.6

loop_
_geom_bond_atom_site_label_1
_geom_bond_atom_site_label_2
_geom_bond_distance
Br1 C1 1.869(4)
Br2 C4 1.863(4)
F2 C3 1.339(4)
F3 C5 1.343(4)
F4 C6 1.339(4)
F1 C2 1.354(4)
C1 C6 1.386(5)
C1 C2 1.378(5)
C3 C4 1.383(5)
C3 C2 1.370(5)
C5 C4 1.378(5)
C5 C6 1.380(5)
C13 C12 1.478(5)
C13 C14 1.366(5)
C13 C18 1.409(5)
C12 C11 1.394(5)
C12 C7 1.418(5)
C15 H15 0.9300
C15 C14 1.414(6)
C15 C16 1.369(6)
C11 H11 0.9300
C11 C10 1.394(5)
C7 C19 1.468(5)
C7 C8 1.391(5)
C19 C20 1.368(5)
C19 C18 1.429(5)
C14 H14 0.9300
C16 H16 0.9300
C16 C17 1.428(5)
C20 H20 0.9300
C20 C21 1.419(6)
C18 C17 1.393(5)
C8 H8 0.9300
C8 C9 1.392(6)
C17 C22 1.418(6)
C22 H22 0.9300
C22 C21 1.367(5)
C10 H10 0.9300
C10 C9 1.380(6)
C21 H21 0.9300
C9 H9 0.9300

loop_
_geom_torsion_atom_site_label_1
_geom_torsion_atom_site_label_2
_geom_torsion_atom_site_label_3
_geom_torsion_atom_site_label_4
_geom_torsion
Br1 C1 C6 F4 2.7(5)
Br1 C1 C6 C5 -176.0(3)
Br1 C1 C2 F1 -2.8(5)
Br1 C1 C2 C3 176.6(3)
F2 C3 C4 Br2 2.1(5)
F2 C3 C4 C5 -178.9(3)
F2 C3 C2 F1 0.0(5)
F2 C3 C2 C1 -179.3(3)
F3 C5 C4 Br2 -2.4(5)
F3 C5 C4 C3 178.5(3)
F3 C5 C6 F4 0.3(5)
F3 C5 C6 C1 179.0(3)
C4 C3 C2 F1 178.6(3)
C4 C3 C2 C1 -0.8(6)
C4 C5 C6 F4 -179.2(3)
C4 C5 C6 C1 -0.5(6)
C6 C1 C2 F1 179.0(3)
C6 C1 C2 C3 -1.7(6)
C6 C5 C4 Br2 177.0(3)
C6 C5 C4 C3 -2.0(6)
C13 C12 C11 C10 179.6(4)
C13 C12 C7 C19 0.5(4)
C13 C12 C7 C8 -178.9(3)
C13 C18 C17 C16 0.7(6)
C13 C18 C17 C22 179.8(4)
C12 C13 C14 C15 179.5(4)
C12 C13 C18 C19 -0.2(4)
C12 C13 C18 C17 -179.9(4)
C12 C11 C10 C9 -1.0(6)
C12 C7 C19 C20 179.3(4)
C12 C7 C19 C18 -0.6(4)
C12 C7 C8 C9 -1.1(5)
C15 C16 C17 C18 -0.6(5)
C15 C16 C17 C22 -179.7(4)
C2 C1 C6 F4 -179.0(3)
C2 C1 C6 C5 2.3(6)
C2 C3 C4 Br2 -176.4(3)
C2 C3 C4 C5 2.6(6)
C11 C12 C7 C19 179.4(3)
C11 C12 C7 C8 0.1(6)
C11 C10 C9 C8 -0.1(6)
C7 C12 C11 C10 1.0(6)
C7 C19 C20 C21 179.9(4)
C7 C19 C18 C13 0.5(4)
C7 C19 C18 C17 -179.8(4)
C7 C8 C9 C10 1.1(6)
C19 C7 C8 C9 179.7(4)
C19 C20 C21 C22 -0.4(6)
C19 C18 C17 C16 -179.1(3)
C19 C18 C17 C22 0.1(6)
C14 C13 C12 C11 1.7(7)
C14 C13 C12 C7 -179.5(4)
C14 C13 C18 C19 179.3(3)
C14 C13 C18 C17 -0.5(6)
C14 C15 C16 C17 0.5(6)
C16 C15 C14 C13 -0.2(6)
C16 C17 C22 C21 178.4(4)
C20 C19 C18 C13 -179.4(3)
C20 C19 C18 C17 0.3(6)
C18 C13 C12 C11 -179.0(4)
C18 C13 C12 C7 -0.2(4)
C18 C13 C14 C15 0.2(5)
C18 C19 C20 C21 -0.2(5)
C18 C17 C22 C21 -0.6(6)
C8 C7 C19 C20 -1.4(8)
C8 C7 C19 C18 178.7(4)
C17 C22 C21 C20 0.8(6)
